data_4084401
loop_
_publ_author_name
'Takeuchi, Katsuhiko'
'Minami, Ataru'
'Nakajima, Yumiko'
'Ozawa, Fumiyuki'

_publ_section_title
;
 Synthesis and Structures of Nickel Complexes with a PN-Chelate
 Phosphaalkene Ligand
;
_journal_issue 19
_journal_name_full Organometallics
_journal_page_first 5365
_journal_paper_doi 10.1021/om500685x
_journal_volume 33
_journal_year 2014
_chemical_formula_sum 'C31 H40 Br2 Cl2 N Ni P'
_chemical_formula_weight 747.04
_chemical_name_systematic
; 
 ? 
;
_space_group_IT_number 14
_symmetry_cell_setting monoclinic
_symmetry_space_group_name_Hall '-P 2ybc'
_symmetry_space_group_name_H-M 'P 1 21/c 1'
_atom_sites_solution_hydrogens geom
_atom_sites_solution_primary direct
_atom_sites_solution_secondary difmap
_audit_creation_method SHELXL-97
_cell_angle_alpha 90.00
_cell_angle_beta 100.135(4)
_cell_angle_gamma 90.00
_cell_formula_units_Z 4
_cell_length_a 10.067(3)
_cell_length_b 15.738(3)
_cell_length_c 21.280(5)
_cell_measurement_temperature 173(2)
_cell_volume 3318.9(14)
_computing_cell_refinement 'CrystalClear (rigaku/MSC inc., 2006)'
_computing_data_collection 'CrystalClear (rigaku/MSC inc., 2006)'
_computing_data_reduction 'CrystalClear (rigaku/MSC inc., 2006)'
_computing_molecular_graphics 'Mercury 3.1.1'
_computing_publication_material 'SHELXL-97 (Sheldrick, 1997)'
_computing_structure_refinement 'SHELXL-97 (Sheldrick, 1997)'
_computing_structure_solution 'SHELXS-97 (Sheldrick, 1990)'
_diffrn_ambient_temperature 173(2)
_diffrn_measured_fraction_theta_full 0.993
_diffrn_measured_fraction_theta_max 0.993
_diffrn_measurement_device_type ' CCD area detector '
_diffrn_measurement_method ' phi and omega scans'
_diffrn_radiation_monochromator graphite
_diffrn_radiation_source 'fine-focus sealed tube'
_diffrn_radiation_type MoK\a
_diffrn_radiation_wavelength 0.71070
_diffrn_reflns_av_R_equivalents 0.0667
_diffrn_reflns_av_sigmaI/netI 0.0914
_diffrn_reflns_limit_h_max 13
_diffrn_reflns_limit_h_min -13
_diffrn_reflns_limit_k_max 20
_diffrn_reflns_limit_k_min -17
_diffrn_reflns_limit_l_max 23
_diffrn_reflns_limit_l_min -27
_diffrn_reflns_number 26648
_diffrn_reflns_theta_full 27.50
_diffrn_reflns_theta_max 27.50
_diffrn_reflns_theta_min 3.19
_exptl_absorpt_coefficient_mu 3.222
_exptl_absorpt_correction_T_max 0.9095
_exptl_absorpt_correction_T_min 0.6984
_exptl_absorpt_correction_type numerical
_exptl_crystal_colour orange
_exptl_crystal_density_diffrn 1.495
_exptl_crystal_density_method 'not measured'
_exptl_crystal_description block
_exptl_crystal_F_000 1520
_exptl_crystal_size_max 0.12
_exptl_crystal_size_mid 0.07
_exptl_crystal_size_min 0.03
_refine_diff_density_max 1.265
_refine_diff_density_min -0.822
_refine_diff_density_rms 0.122
_refine_ls_extinction_method none
_refine_ls_goodness_of_fit_ref 0.864
_refine_ls_hydrogen_treatment constr
_refine_ls_matrix_type full
_refine_ls_number_parameters 383
_refine_ls_number_reflns 7577
_refine_ls_number_restraints 0
_refine_ls_restrained_S_all 0.864
_refine_ls_R_factor_all 0.0986
_refine_ls_R_factor_gt 0.0570
_refine_ls_shift/su_max 0.001
_refine_ls_shift/su_mean 0.000
_refine_ls_structure_factor_coef Fsqd
_refine_ls_weighting_details 'calc w=1/[\s^2^(Fo^2^)+(0.1000P)^2^+0.0000P] where P=(Fo^2^+2Fc^2^)/3'
_refine_ls_weighting_scheme calc
_refine_ls_wR_factor_gt 0.1411
_refine_ls_wR_factor_ref 0.1710
_reflns_number_gt 4548
_reflns_number_total 7577
_reflns_threshold_expression >2sigma(I)
_cod_data_source_file om500685x_si_001.cif
_cod_data_source_block complex_1
_cod_depositor_comments 'Adding full bibliography for 4084401--4084405.cif.'
_cod_original_sg_symbol_H-M P2(1)/c
_cod_database_code 4084401

loop_
_symmetry_equiv_pos_as_xyz
'x, y, z'
'-x, y+1/2, -z+1/2'
'-x, -y, -z'
'x, -y-1/2, z-1/2'

loop_
_atom_site_label
_atom_site_type_symbol
_atom_site_fract_x
_atom_site_fract_y
_atom_site_fract_z
_atom_site_U_iso_or_equiv
_atom_site_adp_type
_atom_site_occupancy
_atom_site_symmetry_multiplicity
_atom_site_calc_flag
_atom_site_refinement_flags
_atom_site_disorder_assembly
_atom_site_disorder_group
Ni1 Ni 0.93217(6) 0.52518(4) 0.57428(3) 0.02854(18) Uani 1 1 d . . .
Br1 Br 0.84473(5) 0.51606(3) 0.45642(2) 0.03469(17) Uani 1 1 d . . .
Br2 Br 0.95220(6) 0.43341(4) 0.66553(3) 0.04145(18) Uani 1 1 d . . .
N1 N 0.7440(4) 0.5687(3) 0.58430(19) 0.0305(9) Uani 1 1 d . . .
P1 P 0.98693(13) 0.66436(8) 0.60453(6) 0.0303(3) Uani 1 1 d . . .
C1 C 0.6425(6) 0.5136(4) 0.5802(3) 0.0411(14) Uani 1 1 d . . .
H1 H 0.6610 0.4553 0.5739 0.049 Uiso 1 1 calc R . .
C2 C 0.5130(5) 0.5362(4) 0.5845(3) 0.0436(15) Uani 1 1 d . . .
H2 H 0.4436 0.4947 0.5809 0.052 Uiso 1 1 calc R . .
C3 C 0.4857(6) 0.6212(4) 0.5941(3) 0.0460(14) Uani 1 1 d . . .
H3 H 0.3969 0.6393 0.5971 0.055 Uiso 1 1 calc R . .
C4 C 0.5897(6) 0.6785(4) 0.5993(3) 0.0454(14) Uani 1 1 d . . .
H4 H 0.5730 0.7366 0.6071 0.054 Uiso 1 1 calc R . .
C5 C 0.7188(5) 0.6531(3) 0.5935(2) 0.0333(12) Uani 1 1 d . . .
C6 C 0.8348(5) 0.7114(3) 0.6010(2) 0.0306(11) Uani 1 1 d . . .
C7 C 0.8103(5) 0.8040(3) 0.6027(3) 0.0372(12) Uani 1 1 d . . .
C8 C 0.7263(6) 0.8442(4) 0.5514(3) 0.0485(15) Uani 1 1 d . . .
H8 H 0.6832 0.8118 0.5159 0.058 Uiso 1 1 calc R . .
C9 C 0.7069(7) 0.9319(4) 0.5528(3) 0.0563(17) Uani 1 1 d . . .
H9 H 0.6510 0.9590 0.5180 0.068 Uiso 1 1 calc R . .
C10 C 0.7664(8) 0.9786(4) 0.6032(4) 0.0587(19) Uani 1 1 d . . .
H10 H 0.7493 1.0380 0.6040 0.070 Uiso 1 1 calc R . .
C11 C 0.8517(7) 0.9414(4) 0.6533(3) 0.0510(16) Uani 1 1 d . . .
H11 H 0.8963 0.9752 0.6876 0.061 Uiso 1 1 calc R . .
C12 C 0.8721(6) 0.8539(3) 0.6536(3) 0.0392(13) Uani 1 1 d . . .
H12 H 0.9287 0.8280 0.6888 0.047 Uiso 1 1 calc R . .
C13 C 1.1207(5) 0.7436(3) 0.6216(2) 0.0288(11) Uani 1 1 d . . .
C14 C 1.1842(5) 0.7536(3) 0.6870(2) 0.0291(11) Uani 1 1 d . . .
C15 C 1.2527(5) 0.8300(3) 0.7042(2) 0.0332(12) Uani 1 1 d . . .
H15 H 1.2928 0.8383 0.7476 0.040 Uiso 1 1 calc R . .
C16 C 1.2649(5) 0.8940(3) 0.6609(2) 0.0325(12) Uani 1 1 d . A .
C17 C 1.2151(5) 0.8772(3) 0.5968(2) 0.0334(12) Uani 1 1 d . . .
H17 H 1.2306 0.9183 0.5662 0.040 Uiso 1 1 calc R . .
C18 C 1.1443(5) 0.8044(3) 0.5746(2) 0.0329(12) Uani 1 1 d . . .
C19 C 1.1878(5) 0.6838(3) 0.7386(2) 0.0339(12) Uani 1 1 d . . .
C20 C 1.2375(6) 0.6002(3) 0.7143(2) 0.0402(13) Uani 1 1 d . . .
H20 H 1.2542 0.5590 0.7494 0.060 Uiso 1 1 calc R . .
H20A H 1.3214 0.6103 0.6981 0.060 Uiso 1 1 calc R . .
H20B H 1.1689 0.5777 0.6800 0.060 Uiso 1 1 calc R . .
C21 C 1.2921(6) 0.7059(4) 0.7985(2) 0.0450(15) Uani 1 1 d . . .
H21 H 1.2631 0.7572 0.8185 0.068 Uiso 1 1 calc R . .
H21A H 1.3801 0.7161 0.7863 0.068 Uiso 1 1 calc R . .
H21B H 1.2993 0.6586 0.8288 0.068 Uiso 1 1 calc R . .
C22 C 1.0539(6) 0.6725(4) 0.7615(3) 0.0443(14) Uani 1 1 d . . .
H22 H 0.9869 0.6493 0.7267 0.066 Uiso 1 1 calc R . .
H22A H 1.0227 0.7276 0.7746 0.066 Uiso 1 1 calc R . .
H22B H 1.0658 0.6332 0.7978 0.066 Uiso 1 1 calc R . .
C23 C 1.3339(6) 0.9787(3) 0.6815(3) 0.0406(14) Uani 1 1 d . . .
C24 C 1.454(4) 0.969(2) 0.7325(18) 0.13(2) Uani 0.351(19) 1 d P A 1
H32 H 1.5164 0.9283 0.7189 0.199 Uiso 0.351(19) 1 calc PR A 1
H33 H 1.4255 0.9489 0.7716 0.199 Uiso 0.351(19) 1 calc PR A 1
H34 H 1.4988 1.0244 0.7407 0.199 Uiso 0.351(19) 1 calc PR A 1
C25 C 1.378(3) 1.0305(13) 0.6290(11) 0.065(8) Uani 0.351(19) 1 d P A 1
H35 H 1.4087 1.0865 0.6457 0.098 Uiso 0.351(19) 1 calc PR A 1
H36 H 1.3017 1.0374 0.5938 0.098 Uiso 0.351(19) 1 calc PR A 1
H37 H 1.4518 1.0013 0.6135 0.098 Uiso 0.351(19) 1 calc PR A 1
C26 C 1.225(3) 1.0345(16) 0.7090(19) 0.095(12) Uani 0.351(19) 1 d P A 1
H38 H 1.2711 1.0712 0.7432 0.142 Uiso 0.351(19) 1 calc PR A 1
H39 H 1.1623 0.9969 0.7259 0.142 Uiso 0.351(19) 1 calc PR A 1
H40 H 1.1752 1.0696 0.6747 0.142 Uiso 0.351(19) 1 calc PR A 1
C24A C 1.3798(14) 0.9843(8) 0.7536(6) 0.049(3) Uani 0.649(19) 1 d P A 2
H41 H 1.4494 0.9414 0.7672 0.073 Uiso 0.649(19) 1 calc PR A 2
H42 H 1.3027 0.9741 0.7750 0.073 Uiso 0.649(19) 1 calc PR A 2
H43 H 1.4168 1.0410 0.7648 0.073 Uiso 0.649(19) 1 calc PR A 2
C25A C 1.4607(13) 0.9855(9) 0.6509(5) 0.056(4) Uani 0.649(19) 1 d P A 2
H44 H 1.4352 0.9809 0.6044 0.084 Uiso 0.649(19) 1 calc PR A 2
H45 H 1.5232 0.9395 0.6668 0.084 Uiso 0.649(19) 1 calc PR A 2
H46 H 1.5045 1.0404 0.6619 0.084 Uiso 0.649(19) 1 calc PR A 2
C26A C 1.2373(13) 1.0490(7) 0.6579(7) 0.066(5) Uani 0.649(19) 1 d P A 2
H47 H 1.2588 1.0992 0.6851 0.099 Uiso 0.649(19) 1 calc PR A 2
H48 H 1.1449 1.0305 0.6593 0.099 Uiso 0.649(19) 1 calc PR A 2
H49 H 1.2450 1.0633 0.6138 0.099 Uiso 0.649(19) 1 calc PR A 2
C27 C 1.1116(6) 0.7941(3) 0.5018(3) 0.0411(14) Uani 1 1 d . . .
C28 C 1.0271(6) 0.8701(4) 0.4714(3) 0.0475(15) Uani 1 1 d . . .
H28 H 0.9397 0.8705 0.4856 0.071 Uiso 1 1 calc R . .
H28A H 1.0127 0.8650 0.4248 0.071 Uiso 1 1 calc R . .
H28B H 1.0751 0.9232 0.4844 0.071 Uiso 1 1 calc R . .
C29 C 1.2486(7) 0.7922(4) 0.4781(3) 0.0543(17) Uani 1 1 d . . .
H29 H 1.3004 0.8433 0.4929 0.081 Uiso 1 1 calc R . .
H29A H 1.2325 0.7904 0.4314 0.081 Uiso 1 1 calc R . .
H29B H 1.2995 0.7417 0.4952 0.081 Uiso 1 1 calc R . .
C30 C 1.0329(8) 0.7142(4) 0.4769(3) 0.0599(19) Uani 1 1 d . . .
H30 H 1.0787 0.6640 0.4976 0.090 Uiso 1 1 calc R . .
H30A H 1.0282 0.7101 0.4306 0.090 Uiso 1 1 calc R . .
H30B H 0.9413 0.7175 0.4865 0.090 Uiso 1 1 calc R . .
Cl1 Cl 0.3924(2) 0.20288(14) 0.10632(9) 0.0831(6) Uani 1 1 d . . .
Cl2 Cl 0.3336(2) 0.22119(15) 0.23449(10) 0.0862(6) Uani 1 1 d . . .
C31 C 0.2794(9) 0.1827(7) 0.1590(4) 0.105(3) Uani 1 1 d . . .
H31 H 0.1911 0.2087 0.1415 0.126 Uiso 1 1 calc R . .
H31A H 0.2657 0.1206 0.1615 0.126 Uiso 1 1 calc R . .

loop_
_atom_site_aniso_label
_atom_site_aniso_U_11
_atom_site_aniso_U_22
_atom_site_aniso_U_33
_atom_site_aniso_U_23
_atom_site_aniso_U_13
_atom_site_aniso_U_12
Ni1 0.0277(4) 0.0277(4) 0.0297(4) -0.0021(3) 0.0034(3) -0.0020(3)
Br1 0.0270(3) 0.0442(3) 0.0316(3) -0.0014(2) 0.0018(2) 0.0025(2)
Br2 0.0473(4) 0.0413(4) 0.0363(3) 0.0063(2) 0.0089(3) -0.0001(3)
N1 0.027(2) 0.034(2) 0.030(2) -0.0043(18) 0.0007(17) -0.0028(18)
P1 0.0289(7) 0.0269(7) 0.0335(7) -0.0044(5) 0.0014(5) -0.0017(5)
C1 0.029(3) 0.053(4) 0.043(3) -0.002(3) 0.008(2) -0.009(3)
C2 0.024(3) 0.065(4) 0.040(3) 0.006(3) -0.001(2) -0.013(3)
C3 0.029(3) 0.062(4) 0.047(4) 0.006(3) 0.008(3) 0.003(3)
C4 0.039(3) 0.052(4) 0.045(3) -0.001(3) 0.008(3) 0.011(3)
C5 0.031(3) 0.040(3) 0.028(3) -0.006(2) 0.001(2) 0.004(2)
C6 0.029(3) 0.033(3) 0.028(3) -0.003(2) -0.002(2) 0.004(2)
C7 0.036(3) 0.035(3) 0.040(3) -0.004(2) 0.006(2) 0.003(2)
C8 0.055(4) 0.051(4) 0.038(3) 0.000(3) 0.003(3) 0.011(3)
C9 0.064(4) 0.049(4) 0.058(4) 0.015(3) 0.017(3) 0.018(3)
C10 0.079(5) 0.030(3) 0.075(5) -0.003(3) 0.036(4) 0.008(3)
C11 0.056(4) 0.037(3) 0.063(4) -0.008(3) 0.020(3) -0.001(3)
C12 0.039(3) 0.033(3) 0.048(3) 0.001(2) 0.012(3) 0.006(2)
C13 0.025(2) 0.028(3) 0.032(3) -0.002(2) 0.001(2) -0.002(2)
C14 0.027(3) 0.027(3) 0.033(3) 0.004(2) 0.007(2) -0.001(2)
C15 0.030(3) 0.039(3) 0.029(3) 0.001(2) 0.001(2) -0.007(2)
C16 0.031(3) 0.030(3) 0.037(3) -0.001(2) 0.009(2) -0.005(2)
C17 0.043(3) 0.031(3) 0.025(3) -0.003(2) 0.006(2) -0.006(2)
C18 0.036(3) 0.034(3) 0.028(3) -0.001(2) 0.004(2) -0.002(2)
C19 0.036(3) 0.040(3) 0.026(3) 0.002(2) 0.006(2) -0.001(2)
C20 0.051(4) 0.040(3) 0.028(3) 0.004(2) 0.004(2) -0.001(3)
C21 0.058(4) 0.041(3) 0.031(3) 0.005(2) -0.006(3) -0.018(3)
C22 0.050(4) 0.043(3) 0.042(3) 0.014(3) 0.014(3) 0.001(3)
C23 0.043(3) 0.031(3) 0.044(3) 0.000(2) -0.001(3) -0.015(3)
C24 0.13(3) 0.13(3) 0.10(3) 0.05(2) -0.08(2) -0.10(3)
C25 0.09(2) 0.036(12) 0.069(15) 0.007(10) 0.019(13) -0.031(13)
C26 0.11(2) 0.061(15) 0.13(3) -0.039(17) 0.08(2) -0.046(15)
C24A 0.055(8) 0.054(7) 0.039(6) -0.014(5) 0.013(5) -0.032(6)
C25A 0.059(8) 0.064(9) 0.042(7) -0.009(5) 0.003(5) -0.036(6)
C26A 0.067(9) 0.035(6) 0.086(10) -0.007(6) -0.016(7) -0.006(5)
C27 0.056(4) 0.034(3) 0.031(3) 0.005(2) 0.001(3) -0.002(3)
C28 0.058(4) 0.048(4) 0.033(3) 0.008(3) -0.001(3) -0.008(3)
C29 0.066(4) 0.063(4) 0.038(3) -0.004(3) 0.021(3) 0.006(3)
C30 0.096(6) 0.052(4) 0.031(3) -0.003(3) 0.006(3) -0.019(4)
Cl1 0.0886(15) 0.0927(15) 0.0657(12) -0.0052(10) 0.0072(10) -0.0326(12)
Cl2 0.0861(16) 0.0999(16) 0.0738(13) 0.0013(11) 0.0171(11) -0.0118(12)
C31 0.067(6) 0.168(10) 0.077(6) -0.022(6) 0.009(5) -0.049(6)

loop_
_atom_type_symbol
_atom_type_description
_atom_type_scat_dispersion_real
_atom_type_scat_dispersion_imag
_atom_type_scat_source
C C 0.0033 0.0016 'International Tables Vol C Tables 4.2.6.8 and 6.1.1.4'
H H 0.0000 0.0000 'International Tables Vol C Tables 4.2.6.8 and 6.1.1.4'
Br Br -0.2901 2.4595 'International Tables Vol C Tables 4.2.6.8 and 6.1.1.4'
Cl Cl 0.1484 0.1585 'International Tables Vol C Tables 4.2.6.8 and 6.1.1.4'
N N 0.0061 0.0033 'International Tables Vol C Tables 4.2.6.8 and 6.1.1.4'
Ni Ni 0.3393 1.1124 'International Tables Vol C Tables 4.2.6.8 and 6.1.1.4'
P P 0.1023 0.0942 'International Tables Vol C Tables 4.2.6.8 and 6.1.1.4'

loop_
_geom_angle_atom_site_label_1
_geom_angle_atom_site_label_2
_geom_angle_atom_site_label_3
_geom_angle
_geom_angle_site_symmetry_3
N1 Ni1 P1 80.51(12) .
N1 Ni1 Br2 93.69(12) .
P1 Ni1 Br2 111.18(5) .
N1 Ni1 Br1 87.44(11) .
P1 Ni1 Br1 110.80(4) .
Br2 Ni1 Br1 137.59(3) .
N1 Ni1 Br1 170.23(12) 3_766
P1 Ni1 Br1 97.78(4) 3_766
Br2 Ni1 Br1 95.88(3) 3_766
Br1 Ni1 Br1 84.18(3) 3_766
Ni1 Br1 Ni1 95.82(3) 3_766
C1 N1 C5 118.8(5) .
C1 N1 Ni1 119.0(4) .
C5 N1 Ni1 122.2(3) .
C6 P1 C13 109.9(2) .
C6 P1 Ni1 103.37(18) .
C13 P1 Ni1 146.21(17) .
N1 C1 C2 123.6(6) .
N1 C1 H1 118.2 .
C2 C1 H1 118.2 .
C1 C2 C3 118.5(5) .
C1 C2 H2 120.8 .
C3 C2 H2 120.8 .
C4 C3 C2 118.5(5) .
C4 C3 H3 120.8 .
C2 C3 H3 120.8 .
C3 C4 C5 121.2(6) .
C3 C4 H4 119.4 .
C5 C4 H4 119.4 .
N1 C5 C4 119.4(5) .
N1 C5 C6 117.1(4) .
C4 C5 C6 123.3(5) .
C5 C6 C7 119.0(4) .
C5 C6 P1 115.3(4) .
C7 C6 P1 125.7(4) .
C12 C7 C8 118.3(5) .
C12 C7 C6 121.5(5) .
C8 C7 C6 120.2(5) .
C9 C8 C7 119.6(6) .
C9 C8 H8 120.2 .
C7 C8 H8 120.2 .
C10 C9 C8 120.8(6) .
C10 C9 H9 119.6 .
C8 C9 H9 119.6 .
C9 C10 C11 120.8(6) .
C9 C10 H10 119.6 .
C11 C10 H10 119.6 .
C10 C11 C12 119.7(6) .
C10 C11 H11 120.1 .
C12 C11 H11 120.1 .
C7 C12 C11 120.6(5) .
C7 C12 H12 119.7 .
C11 C12 H12 119.7 .
C14 C13 C18 120.2(4) .
C14 C13 P1 117.2(4) .
C18 C13 P1 121.6(4) .
C15 C14 C13 117.5(4) .
C15 C14 C19 118.3(4) .
C13 C14 C19 124.1(4) .
C16 C15 C14 123.2(5) .
C16 C15 H15 118.4 .
C14 C15 H15 118.4 .
C15 C16 C17 117.1(5) .
C15 C16 C23 122.1(5) .
C17 C16 C23 120.8(5) .
C18 C17 C16 124.3(5) .
C18 C17 H17 117.8 .
C16 C17 H17 117.8 .
C17 C18 C13 116.9(4) .
C17 C18 C27 115.9(5) .
C13 C18 C27 127.0(5) .
C22 C19 C20 111.6(5) .
C22 C19 C21 106.0(4) .
C20 C19 C21 105.0(4) .
C22 C19 C14 113.5(4) .
C20 C19 C14 109.7(4) .
C21 C19 C14 110.7(4) .
C19 C20 H20 109.5 .
C19 C20 H20A 109.5 .
H20 C20 H20A 109.5 .
C19 C20 H20B 109.5 .
H20 C20 H20B 109.5 .
H20A C20 H20B 109.5 .
C19 C21 H21 109.5 .
C19 C21 H21A 109.5 .
H21 C21 H21A 109.5 .
C19 C21 H21B 109.5 .
H21 C21 H21B 109.5 .
H21A C21 H21B 109.5 .
C19 C22 H22 109.5 .
C19 C22 H22A 109.5 .
H22 C22 H22A 109.5 .
C19 C22 H22B 109.5 .
H22 C22 H22B 109.5 .
H22A C22 H22B 109.5 .
C24 C23 C26A 135.7(18) .
C24 C23 C25 106.8(17) .
C26A C23 C25 67.1(12) .
C24 C23 C24A 37(2) .
C26A C23 C24A 111.0(8) .
C25 C23 C24A 129.5(10) .
C24 C23 C16 113.1(14) .
C26A C23 C16 108.1(6) .
C25 C23 C16 115.9(9) .
C24A C23 C16 112.3(6) .
C24 C23 C25A 71.7(19) .
C26A C23 C25A 110.2(8) .
C25 C23 C25A 43.6(10) .
C24A C23 C25A 107.2(7) .
C16 C23 C25A 108.0(6) .
C24 C23 C26 108(2) .
C26A C23 C26 43.1(13) .
C25 C23 C26 106.5(15) .
C24A C23 C26 72.8(16) .
C16 C23 C26 106.2(10) .
C25A C23 C26 142.5(10) .
C23 C24 H32 109.5 .
C23 C24 H33 109.5 .
C23 C24 H34 109.5 .
C23 C25 H35 109.5 .
C23 C25 H36 109.5 .
C23 C25 H37 109.5 .
C23 C26 H38 109.5 .
C23 C26 H39 109.5 .
C23 C26 H40 109.5 .
C23 C24A H41 109.5 .
C23 C24A H42 109.5 .
H41 C24A H42 109.5 .
C23 C24A H43 109.5 .
H41 C24A H43 109.5 .
H42 C24A H43 109.5 .
C23 C25A H44 109.5 .
C23 C25A H45 109.5 .
H44 C25A H45 109.5 .
C23 C25A H46 109.5 .
H44 C25A H46 109.5 .
H45 C25A H46 109.5 .
C23 C26A H47 109.5 .
C23 C26A H48 109.5 .
H47 C26A H48 109.5 .
C23 C26A H49 109.5 .
H47 C26A H49 109.5 .
H48 C26A H49 109.5 .
C30 C27 C18 116.3(5) .
C30 C27 C28 106.1(5) .
C18 C27 C28 110.3(5) .
C30 C27 C29 107.9(5) .
C18 C27 C29 106.6(5) .
C28 C27 C29 109.6(5) .
C27 C28 H28 109.5 .
C27 C28 H28A 109.5 .
H28 C28 H28A 109.5 .
C27 C28 H28B 109.5 .
H28 C28 H28B 109.5 .
H28A C28 H28B 109.5 .
C27 C29 H29 109.5 .
C27 C29 H29A 109.5 .
H29 C29 H29A 109.5 .
C27 C29 H29B 109.5 .
H29 C29 H29B 109.5 .
H29A C29 H29B 109.5 .
C27 C30 H30 109.5 .
C27 C30 H30A 109.5 .
H30 C30 H30A 109.5 .
C27 C30 H30B 109.5 .
H30 C30 H30B 109.5 .
H30A C30 H30B 109.5 .
Cl2 C31 Cl1 113.5(5) .
Cl2 C31 H31 108.9 .
Cl1 C31 H31 108.9 .
Cl2 C31 H31A 108.9 .
Cl1 C31 H31A 108.9 .
H31 C31 H31A 107.7 .

loop_
_geom_bond_atom_site_label_1
_geom_bond_atom_site_label_2
_geom_bond_distance
_geom_bond_site_symmetry_2
Ni1 N1 2.061(4) .
Ni1 P1 2.3218(15) .
Ni1 Br2 2.3997(9) .
Ni1 Br1 2.5119(10) .
Ni1 Br1 2.5316(10) 3_766
Br1 Ni1 2.5316(10) 3_766
N1 C1 1.332(7) .
N1 C5 1.372(6) .
P1 C6 1.691(5) .
P1 C13 1.824(5) .
C1 C2 1.370(8) .
C1 H1 0.9500 .
C2 C3 1.389(9) .
C2 H2 0.9500 .
C3 C4 1.371(8) .
C3 H3 0.9500 .
C4 C5 1.386(7) .
C4 H4 0.9500 .
C5 C6 1.471(7) .
C6 C7 1.479(7) .
C7 C12 1.392(7) .
C7 C8 1.409(8) .
C8 C9 1.395(8) .
C8 H8 0.9500 .
C9 C10 1.350(9) .
C9 H9 0.9500 .
C10 C11 1.378(9) .
C10 H10 0.9500 .
C11 C12 1.392(8) .
C11 H11 0.9500 .
C12 H12 0.9500 .
C13 C14 1.434(7) .
C13 C18 1.434(7) .
C14 C15 1.402(7) .
C14 C19 1.550(7) .
C15 C16 1.384(7) .
C15 H15 0.9500 .
C16 C17 1.394(7) .
C16 C23 1.532(7) .
C17 C18 1.387(7) .
C17 H17 0.9500 .
C18 C27 1.534(8) .
C19 C22 1.522(7) .
C19 C20 1.530(7) .
C19 C21 1.541(7) .
C20 H20 0.9800 .
C20 H20A 0.9800 .
C20 H20B 0.9800 .
C21 H21 0.9800 .
C21 H21A 0.9800 .
C21 H21B 0.9800 .
C22 H22 0.9800 .
C22 H22A 0.9800 .
C22 H22B 0.9800 .
C23 C24 1.48(3) .
C23 C26A 1.500(12) .
C23 C25 1.51(2) .
C23 C24A 1.525(14) .
C23 C25A 1.535(12) .
C23 C26 1.59(2) .
C24 H32 0.9800 .
C24 H33 0.9800 .
C24 H34 0.9800 .
C25 H35 0.9800 .
C25 H36 0.9800 .
C25 H37 0.9800 .
C26 H38 0.9800 .
C26 H39 0.9800 .
C26 H40 0.9800 .
C24A H41 0.9800 .
C24A H42 0.9800 .
C24A H43 0.9800 .
C25A H44 0.9800 .
C25A H45 0.9800 .
C25A H46 0.9800 .
C26A H47 0.9800 .
C26A H48 0.9800 .
C26A H49 0.9800 .
C27 C30 1.530(8) .
C27 C28 1.542(8) .
C27 C29 1.550(8) .
C28 H28 0.9800 .
C28 H28A 0.9800 .
C28 H28B 0.9800 .
C29 H29 0.9800 .
C29 H29A 0.9800 .
C29 H29B 0.9800 .
C30 H30 0.9800 .
C30 H30A 0.9800 .
C30 H30B 0.9800 .
Cl1 C31 1.762(9) .
Cl2 C31 1.713(8) .
C31 H31 0.9900 .
C31 H31A 0.9900 .

loop_
_geom_torsion_atom_site_label_1
_geom_torsion_atom_site_label_2
_geom_torsion_atom_site_label_3
_geom_torsion_atom_site_label_4
_geom_torsion
_geom_torsion_site_symmetry_1
_geom_torsion_site_symmetry_4
N1 Ni1 Br1 Ni1 174.97(12) . 3_766
P1 Ni1 Br1 Ni1 96.13(5) . 3_766
Br2 Ni1 Br1 Ni1 -92.36(5) . 3_766
Br1 Ni1 Br1 Ni1 0.0 3_766 3_766
P1 Ni1 N1 C1 -172.4(4) . .
Br2 Ni1 N1 C1 -61.6(4) . .
Br1 Ni1 N1 C1 76.0(4) . .
Br1 Ni1 N1 C1 106.9(7) 3_766 .
P1 Ni1 N1 C5 9.3(4) . .
Br2 Ni1 N1 C5 120.2(4) . .
Br1 Ni1 N1 C5 -102.3(4) . .
Br1 Ni1 N1 C5 -71.4(8) 3_766 .
N1 Ni1 P1 C6 -10.0(2) . .
Br2 Ni1 P1 C6 -100.33(18) . .
Br1 Ni1 P1 C6 73.54(18) . .
Br1 Ni1 P1 C6 160.24(18) 3_766 .
N1 Ni1 P1 C13 179.8(3) . .
Br2 Ni1 P1 C13 89.5(3) . .
Br1 Ni1 P1 C13 -96.6(3) . .
Br1 Ni1 P1 C13 -9.9(3) 3_766 .
C5 N1 C1 C2 0.1(8) . .
Ni1 N1 C1 C2 -178.3(4) . .
N1 C1 C2 C3 -0.5(8) . .
C1 C2 C3 C4 -0.4(8) . .
C2 C3 C4 C5 1.6(8) . .
C1 N1 C5 C4 1.1(7) . .
Ni1 N1 C5 C4 179.4(4) . .
C1 N1 C5 C6 177.1(5) . .
Ni1 N1 C5 C6 -4.6(6) . .
C3 C4 C5 N1 -2.0(8) . .
C3 C4 C5 C6 -177.7(5) . .
N1 C5 C6 C7 172.3(4) . .
C4 C5 C6 C7 -11.9(7) . .
N1 C5 C6 P1 -5.9(6) . .
C4 C5 C6 P1 169.9(4) . .
C13 P1 C6 C5 -174.4(4) . .
Ni1 P1 C6 C5 11.4(4) . .
C13 P1 C6 C7 7.5(5) . .
Ni1 P1 C6 C7 -166.7(4) . .
C5 C6 C7 C12 124.3(6) . .
P1 C6 C7 C12 -57.7(7) . .
C5 C6 C7 C8 -57.8(7) . .
P1 C6 C7 C8 120.3(5) . .
C12 C7 C8 C9 -0.3(9) . .
C6 C7 C8 C9 -178.3(6) . .
C7 C8 C9 C10 -0.7(10) . .
C8 C9 C10 C11 2.3(11) . .
C9 C10 C11 C12 -2.9(10) . .
C8 C7 C12 C11 -0.3(9) . .
C6 C7 C12 C11 177.7(5) . .
C10 C11 C12 C7 1.9(9) . .
C6 P1 C13 C14 95.9(4) . .
Ni1 P1 C13 C14 -94.3(5) . .
C6 P1 C13 C18 -72.4(5) . .
Ni1 P1 C13 C18 97.4(5) . .
C18 C13 C14 C15 9.0(7) . .
P1 C13 C14 C15 -159.5(4) . .
C18 C13 C14 C19 -167.8(5) . .
P1 C13 C14 C19 23.7(7) . .
C13 C14 C15 C16 -2.1(8) . .
C19 C14 C15 C16 175.0(5) . .
C14 C15 C16 C17 -5.2(8) . .
C14 C15 C16 C23 176.8(5) . .
C15 C16 C17 C18 6.0(8) . .
C23 C16 C17 C18 -176.0(5) . .
C16 C17 C18 C13 0.7(8) . .
C16 C17 C18 C27 -173.8(5) . .
C14 C13 C18 C17 -8.3(7) . .
P1 C13 C18 C17 159.7(4) . .
C14 C13 C18 C27 165.4(5) . .
P1 C13 C18 C27 -26.6(8) . .
C15 C14 C19 C22 108.1(5) . .
C13 C14 C19 C22 -75.1(6) . .
C15 C14 C19 C20 -126.2(5) . .
C13 C14 C19 C20 50.6(6) . .
C15 C14 C19 C21 -10.9(7) . .
C13 C14 C19 C21 165.9(5) . .
C15 C16 C23 C24 38(3) . .
C17 C16 C23 C24 -140(2) . .
C15 C16 C23 C26A -125.3(9) . .
C17 C16 C23 C26A 56.7(10) . .
C15 C16 C23 C25 161.9(14) . .
C17 C16 C23 C25 -16.1(16) . .
C15 C16 C23 C24A -2.5(9) . .
C17 C16 C23 C24A 179.5(7) . .
C15 C16 C23 C25A 115.4(8) . .
C17 C16 C23 C25A -62.5(8) . .
C15 C16 C23 C26 -80.2(17) . .
C17 C16 C23 C26 101.9(17) . .
C17 C18 C27 C30 -179.7(5) . .
C13 C18 C27 C30 6.5(9) . .
C17 C18 C27 C28 -58.8(7) . .
C13 C18 C27 C28 127.3(6) . .
C17 C18 C27 C29 60.0(6) . .
C13 C18 C27 C29 -113.8(6) . .
